data_7230332
loop_
_publ_author_name
'Sugiyama, Haruki'
'Uekusa, Hidehiro'

_publ_section_title
;
 Relationship between crystal structures and photochromic properties of
 N-salicylideneaminopyridine derivatives
;
_journal_issue 15
_journal_name_full CrystEngComm
_journal_page_first 2144
_journal_paper_doi 10.1039/C8CE00003D
_journal_volume 20
_journal_year 2018
_chemical_compound_source non-photochromic
_chemical_formula_moiety '(C12 H9 Br N2 O1),(C7 H6 O3)'
_chemical_formula_sum 'C19 H15 Br N2 O4'
_chemical_formula_weight 415.24
_chemical_name_common 5Br3SAP-2OHBA
_chemical_name_systematic '4-bromo-2-[(E)-3-pyridyliminomethyl]phenol/2hydroxybenzoic acid'
_space_group_crystal_system monoclinic
_space_group_IT_number 14
_space_group_name_Hall '-P 2ybc'
_space_group_name_H-M_alt 'P 1 21/c 1'
_symmetry_space_group_name_Hall '-P 2ybc'
_symmetry_space_group_name_H-M 'P 1 21/c 1'
_atom_sites_solution_hydrogens mixed
_audit_creation_method SHELXL-2016/6
_audit_update_record
;
2017-12-30 deposited with the CCDC.
2018-03-20 downloaded from the CCDC.
;
_cell_angle_alpha 90
_cell_angle_beta 93.890(2)
_cell_angle_gamma 90
_cell_formula_units_Z 4
_cell_length_a 3.82640(10)
_cell_length_b 20.7111(7)
_cell_length_c 21.2587(8)
_cell_measurement_reflns_used 15638
_cell_measurement_temperature 173(2)
_cell_measurement_theta_max 68.235
_cell_measurement_theta_min 2.982
_cell_volume 1680.85(10)
_computing_cell_refinement RAPID-AUTO
_computing_data_collection RAPID-AUTO
_computing_data_reduction RAPID-AUTO
_computing_structure_refinement 'SHELXL-2016/6 (Sheldrick, 2016)'
_computing_structure_solution 'SHELXS-97(Sheldrick, 1990)'
_diffrn_ambient_temperature 173(2)
_diffrn_detector_area_resol_mean 10.0
_diffrn_measured_fraction_theta_full 0.999
_diffrn_measured_fraction_theta_max 0.998
_diffrn_measurement_device_type 'RIGAKU R-AXIS RAPID2'
_diffrn_measurement_method \w-scan
_diffrn_radiation_type CuK\a
_diffrn_radiation_wavelength 1.54186
_diffrn_reflns_av_R_equivalents 0.0542
_diffrn_reflns_av_unetI/netI 0.0345
_diffrn_reflns_Laue_measured_fraction_full 0.999
_diffrn_reflns_Laue_measured_fraction_max 0.998
_diffrn_reflns_limit_h_max 4
_diffrn_reflns_limit_h_min -4
_diffrn_reflns_limit_k_max 24
_diffrn_reflns_limit_k_min -24
_diffrn_reflns_limit_l_max 25
_diffrn_reflns_limit_l_min -25
_diffrn_reflns_number 15638
_diffrn_reflns_point_group_measured_fraction_full 0.999
_diffrn_reflns_point_group_measured_fraction_max 0.998
_diffrn_reflns_theta_full 67.686
_diffrn_reflns_theta_max 68.235
_diffrn_reflns_theta_min 2.982
_diffrn_source 'rotating anode x-ray'
_exptl_absorpt_coefficient_mu 3.589
_exptl_absorpt_correction_T_max 1.0
_exptl_absorpt_correction_T_min 0.8645
_exptl_absorpt_correction_type multi-scan
_exptl_absorpt_process_details abscore,T.Higashi,RIGAKU
_exptl_crystal_colour yellow
_exptl_crystal_density_diffrn 1.641
_exptl_crystal_description needle
_exptl_crystal_F_000 840
_exptl_crystal_recrystallization_method 'Re-crystallisation from solvent: methanol'
_exptl_crystal_size_max 0.109
_exptl_crystal_size_mid 0.035
_exptl_crystal_size_min 0.032
_refine_diff_density_max 0.482
_refine_diff_density_min -0.263
_refine_diff_density_rms 0.074
_refine_ls_extinction_method none
_refine_ls_goodness_of_fit_ref 1.101
_refine_ls_hydrogen_treatment mixed
_refine_ls_matrix_type full
_refine_ls_number_parameters 242
_refine_ls_number_reflns 3090
_refine_ls_number_restraints 0
_refine_ls_restrained_S_all 1.101
_refine_ls_R_factor_all 0.0337
_refine_ls_R_factor_gt 0.0312
_refine_ls_shift/su_max 0.003
_refine_ls_shift/su_mean 0.000
_refine_ls_structure_factor_coef Fsqd
_refine_ls_weighting_details 'w=1/[\s^2^(Fo^2^)+(0.0394P)^2^+0.7736P] where P=(Fo^2^+2Fc^2^)/3'
_refine_ls_weighting_scheme calc
_refine_ls_wR_factor_gt 0.0809
_refine_ls_wR_factor_ref 0.0834
_reflns_Friedel_coverage 0.000
_reflns_number_gt 2808
_reflns_number_total 3090
_reflns_threshold_expression 'I > 2\s(I)'
_cod_data_source_file c8ce00003d2.cif
_cod_data_source_block shelx_CCDC17
_cod_depositor_comments 'Adding full bibliography for 7230315--7230335.cif.'
_cod_database_code 7230332
_shelx_shelxl_version_number 2016/6
_shelx_space_group_comment
; 
The symmetry employed for this shelxl refinement is uniquely defined 
by the following loop, which should always be used as a source of 
symmetry information in preference to the above space-group names. 
They are only intended as comments. 
;
_shelx_estimated_absorpt_t_min 0.696
_shelx_estimated_absorpt_t_max 0.894

loop_
_space_group_symop_operation_xyz
'x, y, z'
'-x, y+1/2, -z+1/2'
'-x, -y, -z'
'x, -y-1/2, z-1/2'

loop_
_atom_site_label
_atom_site_type_symbol
_atom_site_fract_x
_atom_site_fract_y
_atom_site_fract_z
_atom_site_U_iso_or_equiv
_atom_site_adp_type
_atom_site_occupancy
_atom_site_site_symmetry_order
_atom_site_calc_flag
_atom_site_refinement_flags_posn
_atom_site_refinement_flags_adp
Br1 Br 1.21983(6) 0.82950(2) 0.10755(2) 0.03509(11) Uani 1 1 d . .
H1 H 1.181(6) 0.5836(11) 0.1746(11) 0.030(6) Uiso 1 1 d . .
O1 O 0.7170(4) 0.57021(7) 0.00844(7) 0.0334(4) Uani 1 1 d . .
H1A H 0.764886 0.540632 0.034661 0.050 Uiso 1 1 calc R U
C1 C 0.8342(5) 0.62743(10) 0.03270(9) 0.0252(4) Uani 1 1 d . .
C8 C 1.0335(5) 0.46595(10) 0.15608(9) 0.0229(4) Uani 1 1 d . .
C7 C 1.0606(5) 0.57684(10) 0.13416(9) 0.0247(4) Uani 1 1 d . .
C6 C 0.9978(5) 0.63275(10) 0.09407(9) 0.0228(4) Uani 1 1 d . .
C5 C 1.1078(5) 0.69373(10) 0.11635(9) 0.0249(4) Uani 1 1 d . .
H5 H 1.214164 0.698157 0.157814 0.030 Uiso 1 1 calc R U
N1 N 0.9655(4) 0.51988(8) 0.11637(8) 0.0245(4) Uani 1 1 d . .
N3 N 0.9462(5) 0.35185(9) 0.16636(9) 0.0301(4) Uani 1 1 d . .
C3 C 0.9047(5) 0.74145(10) 0.01753(10) 0.0279(5) Uani 1 1 d . .
H3 H 0.876946 0.778580 -0.008569 0.034 Uiso 1 1 calc R U
C10 C 1.1161(6) 0.35342(11) 0.22356(10) 0.0305(5) Uani 1 1 d . .
H10 H 1.141667 0.314624 0.247270 0.037 Uiso 1 1 calc R U
C9 C 0.9063(5) 0.40685(10) 0.13340(10) 0.0273(4) Uani 1 1 d . .
H9 H 0.786002 0.405405 0.092836 0.033 Uiso 1 1 calc R U
C11 C 1.2546(6) 0.40984(11) 0.24884(10) 0.0302(5) Uani 1 1 d . .
H11 H 1.374907 0.409668 0.289429 0.036 Uiso 1 1 calc R U
C13 C 0.5983(5) 0.20253(10) 0.16279(10) 0.0264(4) Uani 1 1 d . .
C12 C 1.2181(5) 0.46675(10) 0.21500(10) 0.0269(4) Uani 1 1 d . .
H12 H 1.317056 0.505756 0.231596 0.032 Uiso 1 1 calc R U
C15 C 0.5006(5) 0.12575(10) 0.07200(9) 0.0256(4) Uani 1 1 d . .
H15 H 0.601692 0.156565 0.045553 0.031 Uiso 1 1 calc R U
C14 C 0.4759(5) 0.13980(9) 0.13588(9) 0.0229(4) Uani 1 1 d . .
C16 C 0.3805(6) 0.06783(11) 0.04678(10) 0.0312(5) Uani 1 1 d . .
H16 H 0.395131 0.059110 0.003168 0.037 Uiso 1 1 calc R U
C17 C 0.2375(6) 0.02222(11) 0.08584(11) 0.0323(5) Uani 1 1 d . .
H17 H 0.154581 -0.017738 0.068701 0.039 Uiso 1 1 calc R U
C18 C 0.2154(6) 0.03463(10) 0.14912(11) 0.0305(5) Uani 1 1 d . .
H18 H 0.121928 0.002908 0.175559 0.037 Uiso 1 1 calc R U
C19 C 0.3299(5) 0.09366(10) 0.17444(9) 0.0260(4) Uani 1 1 d . .
C2 C 0.7897(6) 0.68226(11) -0.00471(10) 0.0289(5) Uani 1 1 d . .
H2 H 0.679044 0.678822 -0.045950 0.035 Uiso 1 1 calc R U
O2 O 0.5787(4) 0.21539(7) 0.21917(7) 0.0353(4) Uani 1 1 d . .
O3 O 0.7266(4) 0.24205(7) 0.12231(7) 0.0340(4) Uani 1 1 d . .
H3A H 0.790850 0.276342 0.140754 0.051 Uiso 1 1 calc R U
C4 C 1.0617(5) 0.74694(10) 0.07828(10) 0.0252(4) Uani 1 1 d . .
O4 O 0.2962(5) 0.10464(8) 0.23692(7) 0.0360(4) Uani 1 1 d . .
H4 H 0.361317 0.142443 0.245991 0.054 Uiso 1 1 calc R U

loop_
_atom_site_aniso_label
_atom_site_aniso_U_11
_atom_site_aniso_U_22
_atom_site_aniso_U_33
_atom_site_aniso_U_23
_atom_site_aniso_U_13
_atom_site_aniso_U_12
Br1 0.03751(17) 0.02182(16) 0.04551(18) -0.00249(9) -0.00034(11) -0.00480(9)
O1 0.0461(9) 0.0253(8) 0.0274(8) -0.0021(6) -0.0083(7) -0.0029(7)
C1 0.0261(10) 0.0257(11) 0.0237(10) -0.0041(8) 0.0009(8) 0.0003(8)
C8 0.0228(10) 0.0212(10) 0.0251(10) -0.0023(8) 0.0047(8) 0.0014(8)
C7 0.0258(10) 0.0250(11) 0.0230(10) -0.0010(8) -0.0001(8) 0.0002(8)
C6 0.0224(10) 0.0225(10) 0.0237(10) 0.0002(8) 0.0028(8) 0.0001(8)
C5 0.0251(10) 0.0253(11) 0.0241(10) -0.0014(8) 0.0004(8) -0.0004(9)
N1 0.0280(9) 0.0209(9) 0.0245(8) -0.0007(7) 0.0008(7) 0.0000(7)
N3 0.0368(10) 0.0200(9) 0.0337(10) -0.0038(8) 0.0056(8) -0.0025(8)
C3 0.0291(11) 0.0248(11) 0.0301(11) 0.0059(9) 0.0030(8) 0.0024(9)
C10 0.0370(12) 0.0222(11) 0.0328(11) 0.0043(9) 0.0053(9) 0.0061(10)
C9 0.0300(11) 0.0234(11) 0.0286(10) -0.0022(8) 0.0027(8) -0.0012(9)
C11 0.0329(11) 0.0286(12) 0.0288(11) 0.0003(9) 0.0003(9) 0.0026(9)
C13 0.0279(11) 0.0213(10) 0.0292(11) 0.0032(8) -0.0036(8) 0.0045(8)
C12 0.0289(11) 0.0212(10) 0.0301(11) -0.0008(8) -0.0015(9) -0.0010(9)
C15 0.0271(10) 0.0221(10) 0.0276(10) 0.0035(8) 0.0006(8) 0.0022(8)
C14 0.0210(10) 0.0189(10) 0.0282(10) 0.0023(8) -0.0020(8) 0.0019(8)
C16 0.0339(12) 0.0279(12) 0.0313(11) -0.0040(9) -0.0010(9) 0.0014(9)
C17 0.0295(11) 0.0218(11) 0.0447(13) -0.0025(10) -0.0048(9) -0.0020(9)
C18 0.0260(11) 0.0240(11) 0.0414(12) 0.0096(9) 0.0009(9) -0.0013(9)
C19 0.0241(10) 0.0261(11) 0.0275(10) 0.0050(8) -0.0007(8) 0.0039(8)
C2 0.0315(11) 0.0329(12) 0.0216(10) 0.0015(9) -0.0032(8) 0.0020(9)
O2 0.0508(10) 0.0273(8) 0.0271(8) -0.0037(6) -0.0016(7) -0.0005(7)
O3 0.0501(10) 0.0188(8) 0.0329(8) 0.0001(6) 0.0009(7) -0.0074(7)
C4 0.0250(10) 0.0204(10) 0.0304(10) -0.0015(8) 0.0036(8) -0.0018(8)
O4 0.0493(10) 0.0319(9) 0.0273(8) 0.0061(6) 0.0053(7) 0.0013(8)

loop_
_atom_type_symbol
_atom_type_description
_atom_type_scat_dispersion_real
_atom_type_scat_dispersion_imag
_atom_type_scat_source
C C 0.0181 0.0091 'International Tables Vol C Tables 4.2.6.8 and 6.1.1.4'
Br Br -0.6763 1.2805 'International Tables Vol C Tables 4.2.6.8 and 6.1.1.4'
N N 0.0311 0.0180 'International Tables Vol C Tables 4.2.6.8 and 6.1.1.4'
O O 0.0492 0.0322 'International Tables Vol C Tables 4.2.6.8 and 6.1.1.4'
H H 0.0000 0.0000 'International Tables Vol C Tables 4.2.6.8 and 6.1.1.4'

loop_
_geom_angle_atom_site_label_1
_geom_angle_atom_site_label_2
_geom_angle_atom_site_label_3
_geom_angle
C1 O1 H1A 109.5
O1 C1 C2 118.14(18)
O1 C1 C6 122.24(18)
C2 C1 C6 119.62(19)
C9 C8 C12 117.72(19)
C9 C8 N1 116.25(17)
C12 C8 N1 126.02(18)
N1 C7 C6 121.92(18)
N1 C7 H1 120.6(14)
C6 C7 H1 117.5(14)
C5 C6 C1 119.06(18)
C5 C6 C7 119.15(18)
C1 C6 C7 121.79(18)
C4 C5 C6 120.03(18)
C4 C5 H5 120.0
C6 C5 H5 120.0
C7 N1 C8 120.86(17)
C10 N3 C9 119.01(18)
C2 C3 C4 119.99(19)
C2 C3 H3 120.0
C4 C3 H3 120.0
N3 C10 C11 121.7(2)
N3 C10 H10 119.2
C11 C10 H10 119.2
N3 C9 C8 122.79(19)
N3 C9 H9 118.6
C8 C9 H9 118.6
C10 C11 C12 119.83(19)
C10 C11 H11 120.1
C12 C11 H11 120.1
O2 C13 O3 123.65(19)
O2 C13 C14 121.67(19)
O3 C13 C14 114.68(18)
C11 C12 C8 118.94(19)
C11 C12 H12 120.5
C8 C12 H12 120.5
C16 C15 C14 121.0(2)
C16 C15 H15 119.5
C14 C15 H15 119.5
C15 C14 C19 118.87(18)
C15 C14 C13 121.11(18)
C19 C14 C13 120.02(18)
C15 C16 C17 119.4(2)
C15 C16 H16 120.3
C17 C16 H16 120.3
C18 C17 C16 120.5(2)
C18 C17 H17 119.7
C16 C17 H17 119.7
C17 C18 C19 120.1(2)
C17 C18 H18 119.9
C19 C18 H18 119.9
O4 C19 C18 118.34(19)
O4 C19 C14 121.67(19)
C18 C19 C14 120.00(19)
C3 C2 C1 120.49(19)
C3 C2 H2 119.8
C1 C2 H2 119.8
C13 O3 H3A 109.5
C5 C4 C3 120.80(19)
C5 C4 Br1 120.23(15)
C3 C4 Br1 118.96(15)
C19 O4 H4 109.5

loop_
_geom_bond_atom_site_label_1
_geom_bond_atom_site_label_2
_geom_bond_distance
Br1 C4 1.904(2)
O1 C1 1.357(2)
O1 H1A 0.8400
C1 C2 1.390(3)
C1 C6 1.413(3)
C8 C9 1.391(3)
C8 C12 1.396(3)
C8 N1 1.414(3)
C7 N1 1.284(3)
C7 C6 1.448(3)
C7 H1 0.96(2)
C6 C5 1.403(3)
C5 C4 1.372(3)
C5 H5 0.9500
N3 C10 1.340(3)
N3 C9 1.341(3)
C3 C2 1.375(3)
C3 C4 1.392(3)
C3 H3 0.9500
C10 C11 1.377(3)
C10 H10 0.9500
C9 H9 0.9500
C11 C12 1.383(3)
C11 H11 0.9500
C13 O2 1.235(2)
C13 O3 1.307(3)
C13 C14 1.483(3)
C12 H12 0.9500
C15 C16 1.380(3)
C15 C14 1.398(3)
C15 H15 0.9500
C14 C19 1.400(3)
C16 C17 1.394(3)
C16 H16 0.9500
C17 C18 1.378(3)
C17 H17 0.9500
C18 C19 1.394(3)
C18 H18 0.9500
C19 O4 1.362(3)
C2 H2 0.9500
O3 H3A 0.8400
O4 H4 0.8400

loop_
_geom_hbond_atom_site_label_D
_geom_hbond_atom_site_label_H
_geom_hbond_atom_site_label_A
_geom_hbond_distance_DH
_geom_hbond_distance_HA
_geom_hbond_distance_DA
_geom_hbond_angle_DHA
_geom_hbond_site_symmetry_A
O1 H1A N1 0.84 1.90 2.638(2) 145.9 .
C11 H11 Br1 0.95 3.08 3.912(2) 146.8 2_845
C12 H12 O4 0.95 2.59 3.521(3) 167.3 2_755
O3 H3A N3 0.84 1.75 2.578(2) 170.1 .
O4 H4 O2 0.84 1.83 2.574(2) 146.1 .

loop_
_geom_torsion_atom_site_label_1
_geom_torsion_atom_site_label_2
_geom_torsion_atom_site_label_3
_geom_torsion_atom_site_label_4
_geom_torsion
O1 C1 C6 C5 -179.07(19)
C2 C1 C6 C5 0.9(3)
O1 C1 C6 C7 2.0(3)
C2 C1 C6 C7 -178.0(2)
N1 C7 C6 C5 179.88(19)
N1 C7 C6 C1 -1.2(3)
C1 C6 C5 C4 -1.2(3)
C7 C6 C5 C4 177.73(19)
C6 C7 N1 C8 179.24(18)
C9 C8 N1 C7 177.34(19)
C12 C8 N1 C7 -3.4(3)
C9 N3 C10 C11 -0.9(3)
C10 N3 C9 C8 -0.1(3)
C12 C8 C9 N3 1.8(3)
N1 C8 C9 N3 -178.88(19)
N3 C10 C11 C12 0.3(3)
C10 C11 C12 C8 1.4(3)
C9 C8 C12 C11 -2.4(3)
N1 C8 C12 C11 178.38(19)
C16 C15 C14 C19 0.7(3)
C16 C15 C14 C13 -178.76(19)
O2 C13 C14 C15 -179.78(19)
O3 C13 C14 C15 0.1(3)
O2 C13 C14 C19 0.8(3)
O3 C13 C14 C19 -179.34(18)
C14 C15 C16 C17 -1.0(3)
C15 C16 C17 C18 0.0(3)
C16 C17 C18 C19 1.3(3)
C17 C18 C19 O4 178.52(19)
C17 C18 C19 C14 -1.6(3)
C15 C14 C19 O4 -179.52(18)
C13 C14 C19 O4 -0.1(3)
C15 C14 C19 C18 0.7(3)
C13 C14 C19 C18 -179.89(19)
C4 C3 C2 C1 -1.1(3)
O1 C1 C2 C3 -179.8(2)
C6 C1 C2 C3 0.2(3)
C6 C5 C4 C3 0.3(3)
C6 C5 C4 Br1 -178.58(15)
C2 C3 C4 C5 0.8(3)
C2 C3 C4 Br1 179.74(16)
